data_7106987
loop_
_publ_author_name
'Samir Barman'
'Hiroyasu Furukawa'
'Olivier Blacque'
'Koushik Venkatesan'
'Omar M. Yaghi'
'Guo-Xin Jin'
'Heinz Berke'

_publ_section_title
;
 Incorporation of active metal sites in MOFs via in situ generated ligand
 deficient metal-linker complexes
;
_journal_name_full Chem.Commun.
_journal_page_first 11882
_journal_paper_doi 10.1039/c1cc14387e
_journal_volume 47
_journal_year 2011
_chemical_formula_moiety 'C18 H22 Cu3 N4 O12'
_chemical_formula_sum 'C18 H22 Cu3 N4 O12'
_chemical_formula_weight 677.05
_chemical_name_systematic
;
?
;
_space_group_IT_number 142
_symmetry_cell_setting tetragonal
_symmetry_space_group_name_Hall '-I 4bd 2c'
_symmetry_space_group_name_H-M 'I 41/a c d :2'
_atom_sites_solution_hydrogens geom
_atom_sites_solution_primary direct
_atom_sites_solution_secondary difmap
_audit_creation_method SHELXL-97
_cell_angle_alpha 90.00
_cell_angle_beta 90.00
_cell_angle_gamma 90.00
_cell_formula_units_Z 16
_cell_length_a 17.1637(5)
_cell_length_b 17.1637(5)
_cell_length_c 34.0665(6)
_cell_measurement_reflns_used 3219
_cell_measurement_temperature 183(2)
_cell_measurement_theta_max 30.81
_cell_measurement_theta_min 2.65
_cell_volume 10035.7(4)
_computing_cell_refinement
;
CrysAlisPro, Oxford Diffraction Ltd.,
Version 1.171.33.55 (release 05-01-2010 CrysAlis171 .NET)
(compiled Jan 5 2010,16:28:46)
;
_computing_data_collection
;
CrysAlisPro, Oxford Diffraction Ltd.,
Version 1.171.33.55 (release 05-01-2010 CrysAlis171 .NET)
(compiled Jan 5 2010,16:28:46)
;
_computing_data_reduction
;
CrysAlisPro, Oxford Diffraction Ltd.,
Version 1.171.33.55 (release 05-01-2010 CrysAlis171 .NET)
(compiled Jan 5 2010,16:28:46)
;
_computing_molecular_graphics
; ORTEP-3 for Windows, Version 2.01.
Farrugia, L. J. (1997). J. Appl. Cryst. 30, 565.
;
_computing_publication_material
; WinGX -- An integrated system of Windows programs for the solution,
refinment and analysis of single crystal X-ray diffraction data,
Version 1.80.00.
Farrugia, L. J. (1999). J. Appl. Cryst. 32, 837-838.
SHELXL97. Program for crystal structure refinement.
Sheldrick, G.M. (2008). Acta Cryst. A64, 112-122.
PLATON for Windows, Version 1.12.
Spek, A. L. (2003). J. Appl. Cryst. 36, 7-13.
;
_computing_structure_refinement
; SHELXL97. Program for crystal structure refinement.
Sheldrick, G.M. (2008). Acta Cryst. A64, 112-122.
;
_computing_structure_solution
; SHELXS97. Program for Crystal Structure solution.
Sheldrick, G.M. (2008). Acta Cryst. A64, 112-122.
;
_diffrn_ambient_temperature 183(2)
_diffrn_detector_area_resol_mean 10.4498
_diffrn_measured_fraction_theta_full 0.972
_diffrn_measured_fraction_theta_max 0.972
_diffrn_measurement_device_type
; Goniometer Xcalibur, detector: Ruby
Oxford Diffraction (2007). Oxford Diffraction Ltd.,
Xcalibur CCD system
;
_diffrn_measurement_method 'omega scans'
_diffrn_radiation_monochromator graphite
_diffrn_radiation_source 'Enhance (Mo) X-ray Source'
_diffrn_radiation_type MoK\a
_diffrn_radiation_wavelength 0.71073
_diffrn_reflns_av_R_equivalents 0.0433
_diffrn_reflns_av_sigmaI/netI 0.0647
_diffrn_reflns_limit_h_max 20
_diffrn_reflns_limit_h_min -20
_diffrn_reflns_limit_k_max 20
_diffrn_reflns_limit_k_min -20
_diffrn_reflns_limit_l_max 41
_diffrn_reflns_limit_l_min -41
_diffrn_reflns_number 11076
_diffrn_reflns_theta_full 25.68
_diffrn_reflns_theta_max 25.68
_diffrn_reflns_theta_min 2.66
_diffrn_standards_number 0
_exptl_absorpt_coefficient_mu 2.587
_exptl_absorpt_correction_T_max 0.917
_exptl_absorpt_correction_T_min 0.746
_exptl_absorpt_correction_type analytical
_exptl_absorpt_process_details
;
CrysAlisPro, Oxford Diffraction Ltd.,
Version 1.171.33.55 (release 05-01-2010 CrysAlis171 .NET)
(compiled Jan 5 2010,16:28:46)
Analytical numeric absorption correction using a multifaceted crystal
model based on expressions derived by R.C. Clark & J.S. Reid.
(Clark, R. C. & Reid, J. S. (1995). Acta Cryst. A51, 887-897)
;
_exptl_crystal_colour blue
_exptl_crystal_density_diffrn 1.792
_exptl_crystal_density_method 'not measured'
_exptl_crystal_description plate
_exptl_crystal_F_000 5456
_exptl_crystal_size_max 0.19
_exptl_crystal_size_mid 0.10
_exptl_crystal_size_min 0.04
_refine_diff_density_max 2.318
_refine_diff_density_min -0.906
_refine_diff_density_rms 0.146
_refine_ls_extinction_method none
_refine_ls_goodness_of_fit_ref 0.921
_refine_ls_hydrogen_treatment constr
_refine_ls_matrix_type full
_refine_ls_number_parameters 158
_refine_ls_number_reflns 2325
_refine_ls_number_restraints 0
_refine_ls_restrained_S_all 0.921
_refine_ls_R_factor_all 0.1319
_refine_ls_R_factor_gt 0.0731
_refine_ls_shift/su_max 0.000
_refine_ls_shift/su_mean 0.000
_refine_ls_structure_factor_coef Fsqd
_refine_ls_weighting_details 'w=1/[\s^2^(Fo^2^)+(0.1552P)^2^] where P=(Fo^2^+2Fc^2^)/3'
_refine_ls_weighting_scheme calc
_refine_ls_wR_factor_gt 0.2122
_refine_ls_wR_factor_ref 0.2363
_reflns_number_gt 1155
_reflns_number_total 2325
_reflns_threshold_expression >2sigma(I)
_cod_data_source_file c1cc14387e.txt
_cod_data_source_block MOF-647B
_cod_original_cell_volume 10035.7(5)
_cod_original_sg_symbol_H-M 'I 41/a c d'
_cod_database_code 7106987

loop_
_symmetry_equiv_pos_as_xyz
'x, y, z'
'-x, -y+1/2, z'
'x, -y, -z+1/2'
'-x+1/2, y, -z'
'-y+1/4, -x+1/4, -z+1/4'
'y+3/4, x+1/4, -z+1/4'
'y+1/4, -x+1/4, z+3/4'
'-y+1/4, x+3/4, z+1/4'
'x+1/2, y+1/2, z+1/2'
'-x+1/2, -y+1, z+1/2'
'x+1/2, -y+1/2, -z+1'
'-x+1, y+1/2, -z+1/2'
'-y+3/4, -x+3/4, -z+3/4'
'y+5/4, x+3/4, -z+3/4'
'y+3/4, -x+3/4, z+5/4'
'-y+3/4, x+5/4, z+3/4'
'-x, -y, -z'
'x, y-1/2, -z'
'-x, y, z-1/2'
'x-1/2, -y, z'
'y-1/4, x-1/4, z-1/4'
'-y-3/4, -x-1/4, z-1/4'
'-y-1/4, x-1/4, -z-3/4'
'y-1/4, -x-3/4, -z-1/4'
'-x+1/2, -y+1/2, -z+1/2'
'x+1/2, y, -z+1/2'
'-x+1/2, y+1/2, z'
'x, -y+1/2, z+1/2'
'y+1/4, x+1/4, z+1/4'
'-y-1/4, -x+1/4, z+1/4'
'-y+1/4, x+1/4, -z-1/4'
'y+1/4, -x-1/4, -z+1/4'

loop_
_atom_site_label
_atom_site_type_symbol
_atom_site_fract_x
_atom_site_fract_y
_atom_site_fract_z
_atom_site_U_iso_or_equiv
_atom_site_adp_type
_atom_site_occupancy
_atom_site_symmetry_multiplicity
_atom_site_calc_flag
_atom_site_refinement_flags
C1 C 0.3658(5) 0.2693(6) 0.16539(17) 0.049(2) Uani 1 1 d .
C2 C 0.3570(5) 0.2183(5) 0.20016(19) 0.053(2) Uani 1 1 d .
C3 C 0.3472(5) 0.2336(5) 0.24012(18) 0.049(2) Uani 1 1 d .
H3 H 0.3461 0.2815 0.2528 0.059 Uiso 1 1 calc R
C4 C 0.3397(5) 0.1608(5) 0.25596(19) 0.052(2) Uani 1 1 d .
C5 C 0.3303(6) 0.1294(5) 0.2967(2) 0.053(2) Uani 1 1 d .
C6 C 0.5308(8) 0.0574(8) 0.2317(5) 0.141(6) Uani 1 1 d .
H6A H 0.5154 0.1091 0.2402 0.170 Uiso 1 1 calc R
H6B H 0.5260 0.0543 0.2034 0.170 Uiso 1 1 calc R
C7 C 0.6115(8) 0.0403(9) 0.2441(5) 0.143(7) Uani 1 1 d .
H7A H 0.6474 0.0484 0.2225 0.172 Uiso 1 1 calc R
H7B H 0.6266 0.0736 0.2657 0.172 Uiso 1 1 calc R
N1 N 0.3558(4) 0.1422(4) 0.19335(17) 0.055(2) Uani 1 1 d .
N2 N 0.3455(5) 0.1054(4) 0.22763(17) 0.054(2) Uani 1 1 d .
O1 O 0.3706(4) 0.2342(4) 0.13261(13) 0.0627(18) Uani 1 1 d .
O2 O 0.3647(4) 0.3408(4) 0.16825(14) 0.0560(16) Uani 1 1 d .
O3 O 0.3298(4) 0.0566(4) 0.29896(14) 0.0648(18) Uani 1 1 d .
O4 O 0.3208(4) 0.1753(4) 0.32494(14) 0.0681(19) Uani 1 1 d .
O5 O 0.4845(6) 0.0000 0.2500 0.082(3) Uani 1 2 d S
O6 O 0.3767(6) 0.0094(4) 0.13807(19) 0.108(3) Uani 1 1 d .
H1 H 0.3818 -0.0060 0.1116 0.162 Uiso 1 1 d .
H2 H 0.3686 -0.0159 0.1570 0.162 Uiso 1 1 d .
Cu1 Cu 0.37019(7) 0.11986(7) 0.13648(3) 0.0628(5) Uani 1 1 d .
Cu2 Cu 0.34815(10) 0.0000 0.2500 0.0558(6) Uani 1 2 d S
O7 O 0.2373(7) 0.1138(11) 0.1171(7) 0.147(7) Uani 0.50 1 d PG
C8 C 0.1907(12) 0.1821(9) 0.1168(7) 0.147(7) Uani 0.50 1 d PG
H8A H 0.1953 0.2092 0.1416 0.177 Uiso 0.50 1 calc PR
H8B H 0.2078 0.2169 0.0960 0.177 Uiso 0.50 1 calc PR
C9 C 0.1122(10) 0.1594(13) 0.1103(8) 0.147(7) Uani 0.50 1 d PG
H9A H 0.0799 0.1758 0.1322 0.177 Uiso 0.50 1 calc PR
H9B H 0.0924 0.1835 0.0866 0.177 Uiso 0.50 1 calc PR
C10 C 0.1103(8) 0.0770(13) 0.1067(8) 0.147(7) Uani 0.50 1 d PG
H10A H 0.0896 0.0624 0.0812 0.177 Uiso 0.50 1 calc PR
H10B H 0.0771 0.0548 0.1268 0.177 Uiso 0.50 1 calc PR
C11 C 0.1876(10) 0.0488(9) 0.1109(8) 0.147(7) Uani 0.50 1 d PG
H11A H 0.2033 0.0210 0.0874 0.177 Uiso 0.50 1 calc PR
H11B H 0.1908 0.0133 0.1330 0.177 Uiso 0.50 1 calc PR

loop_
_atom_site_aniso_label
_atom_site_aniso_U_11
_atom_site_aniso_U_22
_atom_site_aniso_U_33
_atom_site_aniso_U_23
_atom_site_aniso_U_13
_atom_site_aniso_U_12
C1 0.069(6) 0.063(6) 0.014(3) 0.000(4) 0.002(3) 0.014(5)
C2 0.079(7) 0.056(6) 0.023(3) 0.002(3) 0.007(3) 0.011(5)
C3 0.081(6) 0.049(5) 0.018(3) 0.001(3) 0.009(3) 0.015(5)
C4 0.079(6) 0.057(6) 0.020(3) -0.005(4) 0.005(4) 0.012(5)
C5 0.078(7) 0.057(6) 0.024(4) 0.000(4) 0.007(4) 0.004(5)
C6 0.079(10) 0.130(12) 0.215(17) 0.072(12) 0.030(10) -0.004(9)
C7 0.098(11) 0.129(12) 0.203(17) 0.090(13) 0.010(11) -0.003(9)
N1 0.085(6) 0.062(5) 0.018(3) 0.001(3) 0.006(3) 0.010(4)
N2 0.087(5) 0.058(4) 0.018(3) 0.003(3) -0.004(3) 0.000(4)
O1 0.105(5) 0.057(4) 0.027(3) 0.008(3) 0.003(3) 0.009(3)
O2 0.087(5) 0.063(4) 0.018(2) 0.003(3) 0.001(2) 0.001(4)
O3 0.118(6) 0.055(4) 0.022(2) 0.003(2) 0.005(3) 0.000(4)
O4 0.102(5) 0.080(4) 0.022(2) -0.004(3) 0.018(3) -0.001(4)
O5 0.080(7) 0.077(7) 0.088(6) 0.026(6) 0.000 0.000
O6 0.210(9) 0.081(5) 0.032(3) -0.011(3) 0.043(4) -0.028(5)
Cu1 0.0970(11) 0.0700(9) 0.0215(5) -0.0010(4) 0.0121(5) 0.0019(7)
Cu2 0.0942(13) 0.0552(10) 0.0179(6) 0.0005(6) 0.000 0.000
O7 0.091(8) 0.173(14) 0.177(16) -0.063(12) -0.011(10) -0.041(8)
C8 0.091(8) 0.173(14) 0.177(16) -0.063(12) -0.011(10) -0.041(8)
C9 0.091(8) 0.173(14) 0.177(16) -0.063(12) -0.011(10) -0.041(8)
C10 0.091(8) 0.173(14) 0.177(16) -0.063(12) -0.011(10) -0.041(8)
C11 0.091(8) 0.173(14) 0.177(16) -0.063(12) -0.011(10) -0.041(8)

loop_
_atom_type_symbol
_atom_type_description
_atom_type_scat_dispersion_real
_atom_type_scat_dispersion_imag
_atom_type_scat_source
C C 0.0033 0.0016 'International Tables Vol C Tables 4.2.6.8 and 6.1.1.4'
H H 0.0000 0.0000 'International Tables Vol C Tables 4.2.6.8 and 6.1.1.4'
N N 0.0061 0.0033 'International Tables Vol C Tables 4.2.6.8 and 6.1.1.4'
O O 0.0106 0.0060 'International Tables Vol C Tables 4.2.6.8 and 6.1.1.4'
Cu Cu 0.3201 1.2651 'International Tables Vol C Tables 4.2.6.8 and 6.1.1.4'

loop_
_geom_angle_atom_site_label_1
_geom_angle_atom_site_label_2
_geom_angle_atom_site_label_3
_geom_angle
_geom_angle_site_symmetry_1
_geom_angle_site_symmetry_3
O2 C1 O1 122.9(7) . .
O2 C1 C2 121.7(6) . .
O1 C1 C2 115.4(8) . .
N1 C2 C3 110.7(7) . .
N1 C2 C1 116.4(6) . .
C3 C2 C1 132.9(8) . .
C4 C3 C2 102.9(7) . .
C4 C3 H3 128.5 . .
C2 C3 H3 128.5 . .
N2 C4 C3 110.6(6) . .
N2 C4 C5 114.5(7) . .
C3 C4 C5 134.8(7) . .
O3 C5 O4 125.4(7) . .
O3 C5 C4 114.7(7) . .
O4 C5 C4 119.9(8) . .
O5 C6 C7 105.3(11) . .
O5 C6 H6A 110.7 . .
C7 C6 H6A 110.7 . .
O5 C6 H6B 110.7 . .
C7 C6 H6B 110.7 . .
H6A C6 H6B 108.8 . .
C7 C7 C6 105.7(9) 3 .
C7 C7 H7A 110.6 3 .
C6 C7 H7A 110.6 . .
C7 C7 H7B 110.6 3 .
C6 C7 H7B 110.6 . .
H7A C7 H7B 108.7 . .
C2 N1 N2 108.3(6) . .
C2 N1 Cu1 111.0(5) . .
N2 N1 Cu1 140.7(6) . .
N1 N2 C4 107.4(6) . .
N1 N2 Cu2 140.4(5) . .
C4 N2 Cu2 111.8(5) . .
C1 O1 Cu1 114.4(5) . .
C1 O2 Cu1 105.2(4) . 32_565
C5 O3 Cu2 116.3(4) . .
C6 O5 C6 111.4(13) 3 .
C6 O5 Cu2 124.3(7) 3 .
C6 O5 Cu2 124.3(7) . .
Cu1 O6 H1 105 . .
Cu1 O6 H2 124 . .
H1 O6 H2 130 . .
O6 Cu1 O1 175.8(3) . .
O6 Cu1 O2 87.9(3) . 23_656
O1 Cu1 O2 88.9(2) . 23_656
O6 Cu1 N1 99.9(3) . .
O1 Cu1 N1 82.7(3) . .
O2 Cu1 N1 165.0(3) 23_656 .
O6 Cu1 O7 91.2(5) . .
O1 Cu1 O7 91.7(5) . .
O2 Cu1 O7 93.5(6) 23_656 .
N1 Cu1 O7 99.2(6) . .
O3 Cu2 O3 161.5(4) 3 .
O3 Cu2 N2 97.1(2) 3 .
O3 Cu2 N2 82.5(2) . .
O3 Cu2 N2 82.5(2) 3 3
O3 Cu2 N2 97.1(2) . 3
N2 Cu2 N2 177.3(5) . 3
O3 Cu2 O5 99.3(2) 3 .
O3 Cu2 O5 99.3(2) . .
N2 Cu2 O5 91.3(2) . .
N2 Cu2 O5 91.3(2) 3 .
C8 O7 C11 108.0 . .
C8 O7 Cu1 120.4(10) . .
C11 O7 Cu1 130.7(10) . .
C9 C8 O7 108.0 . .
C9 C8 H8A 110.1 . .
O7 C8 H8A 110.1 . .
C9 C8 H8B 110.1 . .
O7 C8 H8B 110.1 . .
H8A C8 H8B 108.4 . .
C10 C9 C8 108.0 . .
C10 C9 H9A 110.1 . .
C8 C9 H9A 110.1 . .
C10 C9 H9B 110.1 . .
C8 C9 H9B 110.1 . .
H9A C9 H9B 108.4 . .
C9 C10 C11 108.0 . .
C9 C10 H10A 110.1 . .
C11 C10 H10A 110.1 . .
C9 C10 H10B 110.1 . .
C11 C10 H10B 110.1 . .
H10A C10 H10B 108.4 . .
C10 C11 O7 108.0 . .
C10 C11 H11A 110.1 . .
O7 C11 H11A 110.1 . .
C10 C11 H11B 110.1 . .
O7 C11 H11B 110.1 . .
H11A C11 H11B 108.4 . .

loop_
_geom_bond_atom_site_label_1
_geom_bond_atom_site_label_2
_geom_bond_distance
_geom_bond_site_symmetry_2
C1 O2 1.232(10) .
C1 O1 1.272(8) .
C1 C2 1.480(10) .
C2 N1 1.326(11) .
C2 C3 1.397(9) .
C3 C4 1.367(11) .
C3 H3 0.9300 .
C4 N2 1.359(10) .
C4 C5 1.497(10) .
C5 O3 1.251(10) .
C5 O4 1.255(9) .
C6 O5 1.411(13) .
C6 C7 1.476(18) .
C6 H6A 0.9700 .
C6 H6B 0.9700 .
C7 C7 1.44(3) 3
C7 H7A 0.9700 .
C7 H7B 0.9700 .
N1 N2 1.340(8) .
N1 Cu1 1.991(6) .
N2 Cu2 1.963(6) .
O1 Cu1 1.967(6) .
O2 Cu1 1.983(5) 32_565
O3 Cu2 1.956(5) .
O5 C6 1.411(13) 3
O5 Cu2 2.340(10) .
O6 Cu1 1.900(7) .
O6 H1 0.94 .
O6 H2 0.79 .
Cu1 O2 1.983(5) 23_656
Cu1 O7 2.376(13) .
Cu2 O3 1.956(5) 3
Cu2 N2 1.963(6) 3
O7 C8 1.4200 .
O7 C11 1.4200 .
C8 C9 1.4200 .
C8 H8A 0.9700 .
C8 H8B 0.9700 .
C9 C10 1.4200 .
C9 H9A 0.9700 .
C9 H9B 0.9700 .
C10 C11 1.4200 .
C10 H10A 0.9700 .
C10 H10B 0.9700 .
C11 H11A 0.9700 .
C11 H11B 0.9700 .
